data_4333276
loop_
_publ_author_name
'Kayaki, Yoshihito'
'Shimokawatoko, Yoshiki'
'Ikariya, Takao'

_publ_section_title
;
 Synthesis of ruthenium(II) complexes containing hydroxymethylphosphines
 and their catalytic activities for hydrogenation of supercritical carbon
 dioxide.
;
_journal_issue 14
_journal_name_full 'Inorganic chemistry'
_journal_page_first 5791
_journal_page_last 5797
_journal_paper_doi 10.1021/ic700470n
_journal_volume 46
_journal_year 2007
_chemical_formula_moiety 'C37 H43 Cl3 O2 P2 Ru '
_chemical_formula_sum 'C37 H43 Cl3 O2 P2 Ru'
_chemical_formula_weight 789.12
_space_group_IT_number 14
_symmetry_cell_setting monoclinic
_symmetry_Int_Tables_number 14
_symmetry_space_group_name_Hall '-P 2yn'
_symmetry_space_group_name_H-M 'P 1 21/n 1'
_cell_angle_alpha 90
_cell_angle_beta 94.339(7)
_cell_angle_gamma 90
_cell_formula_units_Z 4
_cell_length_a 11.901(6)
_cell_length_b 17.515(9)
_cell_length_c 17.487(8)
_cell_measurement_reflns_used 11810
_cell_measurement_temperature 193.1
_cell_measurement_theta_max 27.5
_cell_measurement_theta_min 3.0
_cell_volume 3635(3)
_computing_cell_refinement CrystalClear
_computing_data_collection CrystalClear
_computing_data_reduction CrystalStructure
_computing_publication_material 'CrystalStructure 3.6.0'
_computing_structure_refinement CRYSTALS
_computing_structure_solution SIR92
_diffrn_detector_area_resol_mean 28.57
_diffrn_measured_fraction_theta_full 0.9721
_diffrn_measured_fraction_theta_max 0.9721
_diffrn_measurement_device_type 'Rigaku Saturn'
_diffrn_measurement_method \w
_diffrn_radiation_type 'Mo K\a'
_diffrn_radiation_wavelength 0.7107
_diffrn_reflns_av_R_equivalents 0.071
_diffrn_reflns_limit_h_max 14
_diffrn_reflns_limit_h_min -15
_diffrn_reflns_limit_k_max 22
_diffrn_reflns_limit_k_min -22
_diffrn_reflns_limit_l_max 22
_diffrn_reflns_limit_l_min -20
_diffrn_reflns_number 29079
_diffrn_reflns_theta_full 27.48
_diffrn_reflns_theta_max 27.48
_exptl_absorpt_coefficient_mu 0.771
_exptl_absorpt_correction_T_max 0.857
_exptl_absorpt_correction_T_min 0.825
_exptl_absorpt_correction_type multi-scan
_exptl_absorpt_process_details 'Jacobson, R. (1998) Private communication'
_exptl_crystal_colour orange
_exptl_crystal_density_diffrn 1.442
_exptl_crystal_density_method 'not measured'
_exptl_crystal_description block
_exptl_crystal_F_000 1624.00
_exptl_crystal_size_max 0.20
_exptl_crystal_size_mid 0.20
_exptl_crystal_size_min 0.20
_refine_diff_density_max 7.94
_refine_diff_density_min -3.03
_refine_ls_extinction_method none
_refine_ls_goodness_of_fit_ref 1.003
_refine_ls_hydrogen_treatment refall
_refine_ls_number_parameters 449
_refine_ls_number_reflns 28562
_refine_ls_R_factor_gt 0.0760
_refine_ls_shift/su_max 0.0000
_refine_ls_structure_factor_coef Fsqd
_refine_ls_weighting_details 'w = 1/[0.0010Fo^2^ + 1.4300\s(Fo^2^) + 0.5000]/(4Fo^2^)'
_refine_ls_weighting_scheme calc
_refine_ls_wR_factor_ref 0.2190
_reflns_number_gt 24103
_reflns_number_total 28562
_reflns_threshold_expression F^2^>2.0\s(F^2^)
_cod_data_source_file ic700470nsup2.cif
_cod_data_source_block '__CpRuDPHMP'
_cod_depositor_comments 'Adding full bibliography for 4333275--4333277.cif.'
_cod_original_cell_volume 3634.6(30)
_cod_original_formula_sum 'C37 H43 Cl3 O2 P2 Ru '
_cod_database_code 4333276

loop_
_symmetry_equiv_pos_site_id
_symmetry_equiv_pos_as_xyz
1 +X,+Y,+Z
2 1/2-X,1/2+Y,1/2-Z
3 -X,-Y,-Z
4 1/2+X,1/2-Y,1/2+Z

loop_
_atom_site_label
_atom_site_type_symbol
_atom_site_fract_x
_atom_site_fract_y
_atom_site_fract_z
_atom_site_U_iso_or_equiv
_atom_site_adp_type
_atom_site_occupancy
_atom_site_symmetry_multiplicity
_atom_site_calc_flag
_atom_site_refinement_flags
Ru(1) Ru 0.22016(2) 0.166880(10) 0.595110(10) 0.02476(7) Uani 1.00 1 d .
Cl(1) Cl 0.22185(7) 0.02838(4) 0.56635(5) 0.0371(2) Uani 1.00 1 d .
Cl(2) Cl 0.16956(13) 0.04833(9) 0.99932(8) 0.0901(5) Uani 1.00 1 d .
Cl(3) Cl 0.3761(2) -0.00672(11) 1.07685(11) 0.1669(9) Uani 1.00 1 d .
P(1) P 0.30649(7) 0.13939(5) 0.71567(5) 0.0260(2) Uani 1.00 1 d .
P(2) P 0.03898(7) 0.15176(4) 0.63224(5) 0.0260(2) Uani 1.00 1 d .
O(1) O 0.3502(2) 0.0303(1) 0.8272(1) 0.0457(8) Uani 1.00 1 d .
O(2) O -0.1573(2) 0.0860(1) 0.56806(13) 0.0411(7) Uani 1.00 1 d .
C(1) C 0.2796(3) 0.0455(2) 0.7600(2) 0.0311(9) Uani 1.00 1 d .
C(2) C 0.2868(3) 0.2060(2) 0.7951(2) 0.0297(8) Uani 1.00 1 d .
C(3) C 0.3233(3) 0.2819(2) 0.7897(2) 0.0386(10) Uani 1.00 1 d .
C(4) C 0.2989(3) 0.3368(2) 0.8434(2) 0.0457(11) Uani 1.00 1 d .
C(5) C 0.2361(3) 0.3163(2) 0.9044(2) 0.0516(12) Uani 1.00 1 d .
C(6) C 0.2010(3) 0.2407(3) 0.9114(2) 0.0555(13) Uani 1.00 1 d .
C(7) C 0.2260(3) 0.1858(2) 0.8568(2) 0.0374(10) Uani 1.00 1 d .
C(8) C 0.4592(3) 0.1270(2) 0.7175(2) 0.0320(9) Uani 1.00 1 d .
C(9) C 0.4982(3) 0.0788(2) 0.6624(2) 0.0437(11) Uani 1.00 1 d .
C(10) C 0.6124(3) 0.0621(2) 0.6625(2) 0.0544(13) Uani 1.00 1 d .
C(11) C 0.6886(3) 0.0956(3) 0.7158(3) 0.059(1) Uani 1.00 1 d .
C(12) C 0.6525(3) 0.1433(3) 0.7697(2) 0.0541(13) Uani 1.00 1 d .
C(13) C 0.5376(3) 0.1592(2) 0.7711(2) 0.0432(11) Uani 1.00 1 d .
C(14) C -0.0492(3) 0.1118(2) 0.5503(2) 0.0361(9) Uani 1.00 1 d .
C(15) C 0.0045(2) 0.0837(2) 0.7074(2) 0.0268(8) Uani 1.00 1 d .
C(16) C 0.0024(3) 0.0062(2) 0.6924(2) 0.0324(9) Uani 1.00 1 d .
C(17) C -0.0229(3) -0.0458(2) 0.7473(2) 0.0413(10) Uani 1.00 1 d .
C(18) C -0.0440(3) -0.0210(2) 0.8192(2) 0.0476(11) Uani 1.00 1 d .
C(19) C -0.0432(3) 0.0577(2) 0.8364(2) 0.0448(11) Uani 1.00 1 d .
C(20) C -0.0186(3) 0.1099(2) 0.7803(2) 0.0359(9) Uani 1.00 1 d .
C(21) C -0.0381(3) 0.2364(2) 0.6625(2) 0.0323(9) Uani 1.00 1 d .
C(22) C 0.0210(3) 0.2910(2) 0.7085(2) 0.0400(10) Uani 1.00 1 d .
C(23) C -0.0337(4) 0.3529(2) 0.7363(2) 0.0531(13) Uani 1.00 1 d .
C(24) C -0.1490(4) 0.3614(2) 0.7184(2) 0.0563(13) Uani 1.00 1 d .
C(25) C -0.2075(3) 0.3086(2) 0.6737(3) 0.0545(13) Uani 1.00 1 d .
C(26) C -0.1534(3) 0.2470(2) 0.6462(2) 0.0417(10) Uani 1.00 1 d .
C(27) C 0.2534(3) 0.2888(2) 0.5663(2) 0.0372(9) Uani 1.00 1 d .
C(28) C 0.3550(3) 0.2469(2) 0.5562(2) 0.0381(10) Uani 1.00 1 d .
C(29) C 0.3328(3) 0.1905(2) 0.5002(2) 0.0378(10) Uani 1.00 1 d .
C(30) C 0.2158(3) 0.1971(2) 0.4719(2) 0.0410(10) Uani 1.00 1 d .
C(31) C 0.1674(3) 0.2587(2) 0.5102(2) 0.0394(10) Uani 1.00 1 d .
C(32) C 0.2432(4) 0.3645(2) 0.6071(2) 0.0557(13) Uani 1.00 1 d .
C(33) C 0.4709(3) 0.2692(2) 0.5900(2) 0.0532(12) Uani 1.00 1 d .
C(34) C 0.4154(4) 0.1396(2) 0.4675(2) 0.061(1) Uani 1.00 1 d .
C(35) C 0.1623(4) 0.1524(2) 0.4047(2) 0.0548(13) Uani 1.00 1 d .
C(36) C 0.0556(3) 0.2971(2) 0.4911(2) 0.0554(13) Uani 1.00 1 d .
C(37) C 0.3174(4) 0.0559(3) 1.0109(3) 0.084(2) Uani 1.00 1 d .
H(1) H 0.2039 0.0448 0.7737 0.037 Uiso 1.00 1 c R
H(2) H 0.2897 0.0069 0.7229 0.037 Uiso 1.00 1 c R
H(3) H 0.3657 0.2962 0.7481 0.046 Uiso 1.00 1 c R
H(4) H 0.3247 0.3878 0.8387 0.055 Uiso 1.00 1 c R
H(5) H 0.2175 0.3534 0.9410 0.062 Uiso 1.00 1 c R
H(6) H 0.1596 0.2264 0.9535 0.067 Uiso 1.00 1 c R
H(7) H 0.2014 0.1346 0.8621 0.045 Uiso 1.00 1 c R
H(8) H 0.4467 0.0567 0.6246 0.052 Uiso 1.00 1 c R
H(9) H 0.6381 0.0280 0.6254 0.066 Uiso 1.00 1 c R
H(10) H 0.7667 0.0846 0.7149 0.071 Uiso 1.00 1 c R
H(11) H 0.7052 0.1662 0.8063 0.065 Uiso 1.00 1 c R
H(12) H 0.5127 0.1923 0.8094 0.052 Uiso 1.00 1 c R
H(13) H -0.0100 0.0698 0.5305 0.043 Uiso 1.00 1 c R
H(14) H -0.0593 0.1503 0.5121 0.043 Uiso 1.00 1 c R
H(15) H 0.0192 -0.0116 0.6432 0.039 Uiso 1.00 1 c R
H(16) H -0.0259 -0.0988 0.7355 0.050 Uiso 1.00 1 c R
H(17) H -0.0596 -0.0572 0.8576 0.057 Uiso 1.00 1 c R
H(18) H -0.0589 0.0747 0.8861 0.054 Uiso 1.00 1 c R
H(19) H -0.0178 0.1630 0.7912 0.043 Uiso 1.00 1 c R
H(20) H 0.0996 0.2849 0.7208 0.048 Uiso 1.00 1 c R
H(21) H 0.0068 0.3896 0.7674 0.064 Uiso 1.00 1 c R
H(22) H -0.1872 0.4043 0.7371 0.068 Uiso 1.00 1 c R
H(23) H -0.2862 0.3148 0.6620 0.065 Uiso 1.00 1 c R
H(24) H -0.1953 0.2107 0.6153 0.050 Uiso 1.00 1 c R
H(25) H 0.2553 0.3567 0.6609 0.067 Uiso 1.00 1 c R
H(26) H 0.2979 0.3992 0.5908 0.067 Uiso 1.00 1 c R
H(27) H 0.1700 0.3851 0.5956 0.067 Uiso 1.00 1 c R
H(28) H 0.5161 0.2861 0.5509 0.064 Uiso 1.00 1 c R
H(29) H 0.4637 0.3091 0.6261 0.064 Uiso 1.00 1 c R
H(30) H 0.5059 0.2263 0.6151 0.065 Uiso 1.00 1 c R
H(31) H 0.4867 0.1461 0.4950 0.075 Uiso 1.00 1 c R
H(32) H 0.4214 0.1516 0.4150 0.075 Uiso 1.00 1 c R
H(33) H 0.3916 0.0881 0.4720 0.075 Uiso 1.00 1 c R
H(34) H 0.2002 0.1627 0.3599 0.066 Uiso 1.00 1 c R
H(35) H 0.1668 0.0994 0.4160 0.065 Uiso 1.00 1 c R
H(36) H 0.0854 0.1667 0.3959 0.065 Uiso 1.00 1 c R
H(37) H 0.0139 0.2976 0.5354 0.066 Uiso 1.00 1 c R
H(38) H 0.0150 0.2695 0.4513 0.066 Uiso 1.00 1 c R
H(39) H 0.0670 0.3481 0.4747 0.066 Uiso 1.00 1 c R
H(40) H 0.3969 -0.0137 0.8284 0.055 Uiso 1.00 1 c R
H(41) H -0.1665 0.0542 0.5336 0.049 Uiso 1.00 1 c R
H(42) H 0.3469 0.0459 0.9629 0.100 Uiso 1.00 1 c R
H(43) H 0.3369 0.1064 1.0268 0.100 Uiso 1.00 1 c R

loop_
_atom_site_aniso_label
_atom_site_aniso_U_11
_atom_site_aniso_U_22
_atom_site_aniso_U_33
_atom_site_aniso_U_12
_atom_site_aniso_U_13
_atom_site_aniso_U_23
Ru(1) 0.0289(2) 0.02338(13) 0.0221(2) -0.00537(9) 0.00263(11) -0.00240(9)
Cl(1) 0.0451(5) 0.0283(4) 0.0381(5) -0.0042(3) 0.0034(4) -0.0094(3)
Cl(2) 0.1003(11) 0.0948(11) 0.0795(9) -0.0034(8) 0.0347(8) 0.0129(8)
Cl(3) 0.261(3) 0.111(1) 0.114(1) 0.089(2) -0.087(2) -0.0418(12)
P(1) 0.0255(4) 0.0263(4) 0.0261(4) -0.0022(3) 0.0015(3) -0.0037(3)
P(2) 0.0268(4) 0.0245(4) 0.0262(4) -0.0023(3) -0.0006(3) -0.0010(3)
O(1) 0.045(2) 0.043(2) 0.048(2) 0.0092(12) -0.0060(12) 0.0125(12)
O(2) 0.037(1) 0.050(2) 0.036(1) -0.0118(11) -0.0016(11) -0.0107(11)
C(1) 0.030(2) 0.027(2) 0.036(2) -0.0013(13) -0.001(1) -0.0008(13)
C(2) 0.026(2) 0.033(2) 0.029(2) -0.0003(13) -0.0044(13) -0.0015(13)
C(3) 0.040(2) 0.038(2) 0.037(2) -0.003(2) 0.001(2) -0.003(2)
C(4) 0.045(2) 0.036(2) 0.056(3) -0.002(2) -0.001(2) -0.016(2)
C(5) 0.049(2) 0.056(3) 0.050(3) -0.002(2) 0.003(2) -0.027(2)
C(6) 0.058(3) 0.069(3) 0.042(2) -0.008(2) 0.017(2) -0.017(2)
C(7) 0.039(2) 0.040(2) 0.033(2) -0.008(2) 0.005(2) -0.005(2)
C(8) 0.028(2) 0.035(2) 0.033(2) 0.004(1) 0.001(1) 0.000(1)
C(9) 0.029(2) 0.050(2) 0.052(2) -0.002(2) 0.000(2) -0.009(2)
C(10) 0.040(2) 0.061(3) 0.064(3) 0.001(2) 0.015(2) -0.015(2)
C(11) 0.023(2) 0.083(3) 0.072(3) 0.002(2) 0.002(2) 0.001(3)
C(12) 0.026(2) 0.079(3) 0.056(3) -0.002(2) -0.003(2) -0.009(2)
C(13) 0.035(2) 0.054(2) 0.039(2) 0.001(2) -0.002(2) -0.007(2)
C(14) 0.035(2) 0.044(2) 0.028(2) -0.006(2) -0.003(1) 0.001(1)
C(15) 0.019(2) 0.033(2) 0.028(2) -0.0027(12) 0.0002(12) -0.0001(13)
C(16) 0.034(2) 0.029(2) 0.034(2) -0.0026(13) 0.002(1) 0.0010(13)
C(17) 0.040(2) 0.034(2) 0.049(2) -0.002(2) 0.001(2) 0.004(2)
C(18) 0.055(2) 0.045(2) 0.044(2) -0.002(2) 0.009(2) 0.020(2)
C(19) 0.054(2) 0.053(2) 0.028(2) 0.003(2) 0.009(2) 0.005(2)
C(20) 0.030(2) 0.043(2) 0.034(2) 0.000(2) 0.001(1) 0.003(2)
C(21) 0.035(2) 0.031(2) 0.031(2) 0.002(1) 0.001(1) 0.0047(13)
C(22) 0.042(2) 0.035(2) 0.041(2) 0.006(2) -0.001(2) -0.004(2)
C(23) 0.067(3) 0.039(2) 0.053(3) 0.003(2) 0.009(2) -0.012(2)
C(24) 0.062(3) 0.045(2) 0.063(3) 0.026(2) 0.017(2) 0.002(2)
C(25) 0.041(2) 0.052(3) 0.071(3) 0.012(2) 0.006(2) 0.002(2)
C(26) 0.033(2) 0.035(2) 0.056(2) 0.005(2) -0.000(2) -0.000(2)
C(27) 0.056(2) 0.026(2) 0.029(2) -0.012(2) 0.001(2) 0.0034(13)
C(28) 0.044(2) 0.037(2) 0.035(2) -0.013(2) 0.010(2) 0.005(2)
C(29) 0.043(2) 0.041(2) 0.032(2) -0.012(2) 0.012(2) -0.000(2)
C(30) 0.057(2) 0.042(2) 0.023(2) -0.012(2) 0.002(2) 0.002(1)
C(31) 0.053(2) 0.035(2) 0.030(2) -0.007(2) 0.003(2) 0.013(1)
C(32) 0.087(3) 0.027(2) 0.053(3) -0.008(2) 0.003(2) 0.002(2)
C(33) 0.051(2) 0.060(3) 0.050(2) -0.026(2) 0.009(2) -0.005(2)
C(34) 0.070(3) 0.064(3) 0.054(3) -0.008(2) 0.031(2) -0.014(2)
C(35) 0.076(3) 0.061(3) 0.027(2) -0.016(2) -0.001(2) -0.003(2)
C(36) 0.060(3) 0.054(3) 0.050(3) -0.001(2) -0.006(2) 0.023(2)
C(37) 0.091(4) 0.089(4) 0.070(3) 0.013(3) -0.007(3) -0.004(3)

loop_
_atom_type_symbol
_atom_type_description
_atom_type_scat_dispersion_real
_atom_type_scat_dispersion_imag
_atom_type_scat_source
C C 0.003 0.002
;
International Tables for Crystallography
(1992, Vol. C, Tables 4.2.6.8 and 6.1.1.4)
;
H H 0.000 0.000
;
International Tables for Crystallography
(1992, Vol. C, Table 6.1.1.4)
;
Cl Cl 0.148 0.159
;
International Tables for Crystallography
(1992, Vol. C, Tables 4.2.6.8 and 6.1.1.4)
;
O O 0.011 0.006
;
International Tables for Crystallography
(1992, Vol. C, Tables 4.2.6.8 and 6.1.1.4)
;
P P 0.102 0.094
;
International Tables for Crystallography
(1992, Vol. C, Tables 4.2.6.8 and 6.1.1.4)
;
Ru Ru -1.259 0.836
;
International Tables for Crystallography
(1992, Vol. C, Tables 4.2.6.8 and 6.1.1.4)
;

loop_
_geom_angle_atom_site_label_1
_geom_angle_atom_site_label_2
_geom_angle_atom_site_label_3
_geom_angle
P(1) Ru(1) Cl(1) 88.37(3)
P(2) Ru(1) Cl(1) 88.11(3)
C(27) Ru(1) Cl(1) 152.22(9)
C(28) Ru(1) Cl(1) 121.76(9)
C(29) Ru(1) Cl(1) 90.90(9)
C(30) Ru(1) Cl(1) 92.1(1)
C(31) Ru(1) Cl(1) 124.98(9)
P(2) Ru(1) P(1) 94.54(3)
Ru(1) P(1) C(2) 118.7(1)
Ru(1) P(1) C(8) 114.3(1)
C(27) Ru(1) P(1) 109.19(9)
C(28) Ru(1) P(1) 97.21(8)
C(29) Ru(1) P(1) 117.40(9)
C(30) Ru(1) P(1) 155.2(1)
C(31) Ru(1) P(1) 146.09(9)
Ru(1) P(1) C(1) 118.9(1)
Ru(1) P(2) C(14) 108.2(1)
Ru(1) P(2) C(21) 118.9(1)
C(27) Ru(1) P(2) 110.9(1)
C(28) Ru(1) P(2) 148.04(9)
C(29) Ru(1) P(2) 148.01(9)
C(30) Ru(1) P(2) 110.3(1)
C(31) Ru(1) P(2) 92.7(1)
Ru(1) P(2) C(15) 122.5(1)
Ru(1) C(27) C(28) 72.9(2)
C(28) Ru(1) C(27) 37.1(1)
C(29) Ru(1) C(27) 62.1(1)
C(30) Ru(1) C(27) 62.9(1)
Ru(1) C(27) C(31) 71.3(2)
C(31) Ru(1) C(27) 38.0(1)
Ru(1) C(27) C(32) 135.0(3)
Ru(1) C(28) C(27) 70.0(2)
Ru(1) C(28) C(29) 71.0(2)
C(29) Ru(1) C(28) 36.1(1)
C(30) Ru(1) C(28) 61.8(1)
C(31) Ru(1) C(28) 61.9(1)
Ru(1) C(28) C(33) 133.3(2)
Ru(1) C(29) C(28) 72.9(2)
Ru(1) C(29) C(30) 69.9(2)
C(30) Ru(1) C(29) 37.8(1)
C(31) Ru(1) C(29) 62.2(1)
Ru(1) C(29) C(34) 128.8(3)
Ru(1) C(30) C(29) 72.4(2)
Ru(1) C(30) C(31) 72.6(2)
C(31) Ru(1) C(30) 37.0(1)
Ru(1) C(30) C(35) 127.6(3)
Ru(1) C(31) C(27) 70.6(2)
Ru(1) C(31) C(30) 70.3(2)
Ru(1) C(31) C(36) 131.7(3)
Cl(2) C(37) Cl(3) 112.6(3)
C(2) P(1) C(1) 102.1(1)
C(8) P(1) C(1) 95.1(1)
P(1) C(1) O(1) 113.7(2)
C(8) P(1) C(2) 104.2(1)
P(1) C(2) C(7) 121.9(2)
P(1) C(2) C(3) 119.4(2)
P(1) C(8) C(9) 116.4(2)
P(1) C(8) C(13) 125.3(3)
C(21) P(2) C(14) 105.2(1)
P(2) C(14) O(2) 114.9(2)
C(15) P(2) C(14) 99.4(1)
C(21) P(2) C(15) 100.0(1)
P(2) C(15) C(16) 120.1(2)
P(2) C(15) C(20) 120.4(2)
P(2) C(21) C(22) 118.3(2)
P(2) C(21) C(26) 123.6(2)
C(7) C(2) C(3) 118.4(3)
C(2) C(3) C(4) 121.8(3)
C(2) C(7) C(6) 120.2(3)
C(3) C(4) C(5) 119.4(3)
C(4) C(5) C(6) 119.5(4)
C(5) C(6) C(7) 120.7(4)
C(13) C(8) C(9) 118.2(3)
C(8) C(9) C(10) 120.4(3)
C(8) C(13) C(12) 121.0(3)
C(9) C(10) C(11) 120.3(4)
C(10) C(11) C(12) 120.3(4)
C(11) C(12) C(13) 119.8(4)
C(20) C(15) C(16) 119.4(3)
C(15) C(16) C(17) 121.4(3)
C(15) C(20) C(19) 119.6(3)
C(16) C(17) C(18) 119.8(3)
C(17) C(18) C(19) 120.4(3)
C(18) C(19) C(20) 119.4(3)
C(26) C(21) C(22) 118.0(3)
C(21) C(22) C(23) 120.7(3)
C(21) C(26) C(25) 121.2(3)
C(22) C(23) C(24) 119.4(4)
C(23) C(24) C(25) 120.5(4)
C(24) C(25) C(26) 120.2(4)
C(27) C(28) C(29) 109.2(3)
C(31) C(27) C(28) 106.7(3)
C(32) C(27) C(28) 127.1(3)
C(27) C(28) C(33) 125.0(3)
C(27) C(31) C(30) 107.6(3)
C(32) C(27) C(31) 123.7(3)
C(27) C(31) C(36) 123.4(3)
C(28) C(29) C(30) 108.0(3)
C(33) C(28) C(29) 125.0(3)
C(28) C(29) C(34) 126.9(3)
C(29) C(30) C(31) 108.3(3)
C(34) C(29) C(30) 124.7(3)
C(29) C(30) C(35) 124.3(3)
C(35) C(30) C(31) 126.9(3)
C(30) C(31) C(36) 128.3(3)

loop_
_geom_bond_atom_site_label_1
_geom_bond_atom_site_label_2
_geom_bond_distance
Ru(1) Cl(1) 2.4778(7)
Ru(1) P(1) 2.3247(9)
Ru(1) P(2) 2.3136(9)
Ru(1) C(27) 2.236(3)
Ru(1) C(28) 2.273(3)
Ru(1) C(29) 2.249(4)
Ru(1) C(30) 2.216(3)
Ru(1) C(31) 2.246(3)
Cl(2) C(37) 1.761(5)
Cl(3) C(37) 1.704(5)
P(1) C(1) 1.856(3)
P(1) C(2) 1.843(3)
P(1) C(8) 1.828(3)
P(2) C(14) 1.848(3)
P(2) C(15) 1.843(3)
P(2) C(21) 1.842(3)
O(1) C(1) 1.418(4)
O(2) C(14) 1.420(4)
C(2) C(3) 1.404(5)
C(2) C(7) 1.389(5)
C(3) C(4) 1.390(5)
C(4) C(5) 1.395(6)
C(5) C(6) 1.396(6)
C(6) C(7) 1.403(5)
C(8) C(9) 1.386(5)
C(8) C(13) 1.391(5)
C(9) C(10) 1.389(5)
C(10) C(11) 1.381(6)
C(11) C(12) 1.354(6)
C(12) C(13) 1.398(5)
C(15) C(16) 1.383(4)
C(15) C(20) 1.402(5)
C(16) C(17) 1.374(5)
C(17) C(18) 1.371(5)
C(18) C(19) 1.412(5)
C(19) C(20) 1.388(5)
C(21) C(22) 1.404(5)
C(21) C(26) 1.393(5)
C(22) C(23) 1.372(5)
C(23) C(24) 1.392(6)
C(24) C(25) 1.368(6)
C(25) C(26) 1.362(6)
C(27) C(28) 1.435(5)
C(27) C(31) 1.460(5)
C(27) C(32) 1.516(5)
C(28) C(29) 1.403(5)
C(28) C(33) 1.510(5)
C(29) C(30) 1.446(5)
C(29) C(34) 1.475(6)
C(30) C(31) 1.416(5)
C(30) C(35) 1.512(5)
C(31) C(36) 1.506(5)

loop_
_geom_contact_atom_site_label_1
_geom_contact_atom_site_label_2
_geom_contact_distance
_geom_contact_site_symmetry_2
Ru(1) C(2) 3.593(3) .
Ru(1) C(8) 3.499(3) .
Ru(1) C(14) 3.382(3) .
Ru(1) C(21) 3.587(3) .
Ru(1) C(32) 3.477(4) .
Ru(1) C(33) 3.487(4) .
Ru(1) C(34) 3.375(4) .
Ru(1) C(35) 3.358(3) .
Ru(1) C(36) 3.436(4) .
Cl(1) P(1) 3.349(1) .
Cl(1) P(2) 3.334(1) .
Cl(1) O(2) 3.139(2) 55603
Cl(1) C(1) 3.417(3) .
Cl(1) C(14) 3.532(3) .
Cl(1) C(16) 3.564(3) .
Cl(1) C(29) 3.372(4) .
Cl(1) C(30) 3.383(4) .
Cl(1) C(34) 3.562(4) .
Cl(1) C(35) 3.593(4) .
Cl(2) Cl(3) 2.882(3) .
Cl(2) C(7) 3.566(4) .
Cl(3) C(24) 3.579(5) 55504
P(1) P(2) 3.407(1) .
P(1) O(1) 2.752(3) .
P(1) C(3) 2.812(3) .
P(1) C(7) 2.833(4) .
P(1) C(9) 2.742(4) .
P(1) C(13) 2.867(4) .
P(1) C(28) 3.449(3) .
P(2) O(2) 2.765(2) .
P(2) C(16) 2.805(3) .
P(2) C(20) 2.824(3) .
P(2) C(22) 2.795(3) .
P(2) C(26) 2.858(4) .
P(2) C(31) 3.300(4) .
P(2) C(36) 3.561(4) .
O(1) C(2) 3.207(4) .
O(1) C(7) 3.160(4) .
O(1) C(8) 2.934(4) .
O(1) C(9) 3.591(4) .
O(1) C(13) 3.371(4) .
O(1) C(32) 3.344(5) 54602
O(1) C(37) 3.294(6) .
O(2) Cl(1) 3.139(2) 55603
O(2) C(5) 3.490(5) 45404
O(2) C(10) 3.333(5) 45501
O(2) C(11) 3.284(5) 45501
O(2) C(15) 2.988(4) .
O(2) C(16) 3.109(4) .
O(2) C(21) 3.365(4) .
O(2) C(26) 3.132(4) .
C(1) C(2) 2.877(4) .
C(1) C(7) 3.079(5) .
C(1) C(8) 2.720(4) .
C(1) C(9) 3.269(5) .
C(1) C(15) 3.400(4) .
C(1) C(16) 3.488(4) .
C(2) C(4) 2.442(5) .
C(2) C(5) 2.815(5) .
C(2) C(6) 2.421(5) .
C(2) C(8) 2.897(4) .
C(2) C(13) 3.154(5) .
C(3) C(5) 2.404(5) .
C(3) C(6) 2.763(5) .
C(3) C(7) 2.399(5) .
C(3) C(8) 3.447(5) .
C(3) C(13) 3.369(5) .
C(3) C(32) 3.569(5) .
C(4) C(6) 2.410(6) .
C(4) C(7) 2.798(5) .
C(5) O(2) 3.490(5) 55504
C(5) C(7) 2.432(5) .
C(7) C(20) 3.383(5) .
C(8) C(10) 2.409(5) .
C(8) C(11) 2.788(5) .
C(8) C(12) 2.427(5) .
C(8) C(33) 3.352(5) .
C(9) C(11) 2.403(5) .
C(9) C(12) 2.765(5) .
C(9) C(13) 2.383(5) .
C(9) C(33) 3.573(5) .
C(10) O(2) 3.333(5) 65501
C(10) C(12) 2.373(6) .
C(10) C(13) 2.747(6) .
C(11) O(2) 3.284(5) 65501
C(11) C(13) 2.381(6) .
C(11) C(20) 3.588(5) 65501
C(11) C(26) 3.521(6) 65501
C(14) C(15) 2.815(4) .
C(14) C(16) 3.121(5) .
C(14) C(21) 2.931(5) .
C(14) C(26) 3.205(5) .
C(15) C(17) 2.403(5) .
C(15) C(18) 2.774(5) .
C(15) C(19) 2.412(5) .
C(15) C(21) 2.823(4) .
C(15) C(26) 3.543(5) .
C(16) C(18) 2.374(5) .
C(16) C(19) 2.768(5) .
C(16) C(20) 2.405(5) .
C(17) C(19) 2.415(5) .
C(17) C(20) 2.787(5) .
C(17) C(35) 3.555(5) 55603
C(18) C(20) 2.417(5) .
C(20) C(11) 3.588(5) 45501
C(20) C(21) 3.023(5) .
C(20) C(22) 3.457(5) .
C(21) C(23) 2.413(5) .
C(21) C(24) 2.772(5) .
C(21) C(25) 2.400(5) .
C(21) C(36) 3.444(5) .
C(22) C(24) 2.386(6) .
C(22) C(25) 2.759(5) .
C(22) C(26) 2.398(5) .
C(22) C(32) 3.536(6) .
C(23) C(25) 2.395(6) .
C(23) C(26) 2.759(5) .
C(24) Cl(3) 3.579(5) 45404
C(24) C(26) 2.367(5) .
C(26) C(11) 3.521(6) 45501
C(27) C(29) 2.314(5) .
C(27) C(30) 2.322(5) .
C(27) C(33) 2.612(5) .
C(27) C(36) 2.612(5) .
C(28) C(30) 2.304(5) .
C(28) C(31) 2.324(5) .
C(28) C(32) 2.643(5) .
C(28) C(34) 2.575(5) .
C(29) C(31) 2.320(5) .
C(29) C(33) 2.584(5) .
C(29) C(35) 2.615(5) .
C(30) C(34) 2.587(6) .
C(30) C(36) 2.630(5) .
C(31) C(32) 2.624(5) .
C(31) C(35) 2.619(5) .
C(32) O(1) 3.344(5) 55602
C(32) C(33) 3.216(6) .
C(32) C(36) 3.131(5) .
C(33) C(34) 3.156(6) .
C(34) C(35) 3.136(6) .
C(35) C(17) 3.555(5) 55603
C(35) C(36) 3.257(6) .

loop_
_geom_torsion_atom_site_label_1
_geom_torsion_atom_site_label_2
_geom_torsion_atom_site_label_3
_geom_torsion_atom_site_label_4
_geom_torsion
Cl(1) Ru(1) P(1) C(1) -29.1(1)
Cl(1) Ru(1) P(1) C(2) -154.2(1)
Cl(1) Ru(1) P(1) C(8) 82.1(1)
P(2) Ru(1) P(1) C(1) 58.9(1)
P(2) Ru(1) P(1) C(2) -66.3(1)
P(2) Ru(1) P(1) C(8) 170.1(1)
C(27) Ru(1) P(1) C(1) 172.9(1)
C(27) Ru(1) P(1) C(2) 47.7(1)
C(27) Ru(1) P(1) C(8) -75.9(1)
C(28) Ru(1) P(1) C(1) -150.9(1)
C(28) Ru(1) P(1) C(2) 83.9(1)
C(28) Ru(1) P(1) C(8) -39.7(1)
C(29) Ru(1) P(1) C(1) -119.2(1)
C(29) Ru(1) P(1) C(2) 115.6(1)
C(29) Ru(1) P(1) C(8) -8.0(1)
C(30) Ru(1) P(1) C(1) -120.5(1)
C(30) Ru(1) P(1) C(2) 114.3(1)
C(30) Ru(1) P(1) C(8) -9.3(1)
C(31) Ru(1) P(1) C(1) 160.7(1)
C(31) Ru(1) P(1) C(2) 35.5(1)
C(31) Ru(1) P(1) C(8) -88.1(1)
Cl(1) Ru(1) P(2) C(14) -57.9(1)
Cl(1) Ru(1) P(2) C(15) 56.5(1)
Cl(1) Ru(1) P(2) C(21) -177.6(1)
P(1) Ru(1) P(2) C(14) -146.1(1)
P(1) Ru(1) P(2) C(15) -31.7(1)
P(1) Ru(1) P(2) C(21) 94.2(1)
C(27) Ru(1) P(2) C(14) 101.4(1)
C(27) Ru(1) P(2) C(15) -144.2(1)
C(27) Ru(1) P(2) C(21) -18.3(1)
C(28) Ru(1) P(2) C(14) 102.5(1)
C(28) Ru(1) P(2) C(15) -143.1(1)
C(28) Ru(1) P(2) C(21) -17.2(1)
C(29) Ru(1) P(2) C(14) 30.8(1)
C(29) Ru(1) P(2) C(15) 145.2(1)
C(29) Ru(1) P(2) C(21) -88.9(1)
C(30) Ru(1) P(2) C(14) 33.7(1)
C(30) Ru(1) P(2) C(15) 148.0(1)
C(30) Ru(1) P(2) C(21) -86.1(1)
C(31) Ru(1) P(2) C(14) 67.1(1)
C(31) Ru(1) P(2) C(15) -178.5(1)
C(31) Ru(1) P(2) C(21) -52.7(1)
Cl(1) Ru(1) C(27) C(28) -50.4(3)
Cl(1) Ru(1) C(27) C(31) 64.5(3)
Cl(1) Ru(1) C(27) C(32) -176.2(2)
P(1) Ru(1) C(27) C(28) 76.1(2)
P(1) Ru(1) C(27) C(31) -168.9(2)
P(1) Ru(1) C(27) C(32) -49.6(4)
P(2) Ru(1) C(27) C(28) 179.0(2)
P(2) Ru(1) C(27) C(31) -66.1(2)
P(2) Ru(1) C(27) C(32) 53.3(4)
C(28) Ru(1) C(27) C(31) 114.9(2)
C(28) Ru(1) C(27) C(32) -125.7(4)
C(29) Ru(1) C(27) C(28) -35.4(2)
C(29) Ru(1) C(27) C(31) 79.5(2)
C(29) Ru(1) C(27) C(32) -161.1(4)
C(30) Ru(1) C(27) C(28) -78.2(2)
C(30) Ru(1) C(27) C(31) 36.7(2)
C(30) Ru(1) C(27) C(32) 156.1(4)
C(31) Ru(1) C(27) C(28) -114.9(2)
C(31) Ru(1) C(27) C(32) 119.3(4)
Cl(1) Ru(1) C(28) C(27) 155.0(2)
Cl(1) Ru(1) C(28) C(29) 35.3(2)
Cl(1) Ru(1) C(28) C(33) -85.3(3)
P(1) Ru(1) C(28) C(27) -112.4(2)
P(1) Ru(1) C(28) C(29) 127.8(2)
P(1) Ru(1) C(28) C(33) 7.3(3)
P(2) Ru(1) C(28) C(27) -1.7(3)
P(2) Ru(1) C(28) C(29) -121.5(2)
P(2) Ru(1) C(28) C(33) 117.9(3)
C(27) Ru(1) C(28) C(29) -119.7(2)
C(27) Ru(1) C(28) C(33) 119.7(4)
C(29) Ru(1) C(28) C(27) 119.7(2)
C(29) Ru(1) C(28) C(33) -120.6(4)
C(30) Ru(1) C(28) C(27) 81.5(2)
C(30) Ru(1) C(28) C(29) -38.2(2)
C(30) Ru(1) C(28) C(33) -158.8(4)
C(31) Ru(1) C(28) C(27) 39.3(2)
C(31) Ru(1) C(28) C(29) -80.4(2)
C(31) Ru(1) C(28) C(33) 159.0(4)
Cl(1) Ru(1) C(29) C(28) -150.6(2)
Cl(1) Ru(1) C(29) C(30) 92.2(2)
Cl(1) Ru(1) C(29) C(34) -26.6(3)
P(1) Ru(1) C(29) C(28) -62.0(2)
P(1) Ru(1) C(29) C(30) -179.1(2)
P(1) Ru(1) C(29) C(34) 62.0(3)
P(2) Ru(1) C(29) C(28) 121.5(2)
P(2) Ru(1) C(29) C(30) 4.4(3)
P(2) Ru(1) C(29) C(34) -114.5(3)
C(27) Ru(1) C(29) C(28) 36.4(2)
C(27) Ru(1) C(29) C(30) -80.8(2)
C(27) Ru(1) C(29) C(34) 160.3(3)
C(28) Ru(1) C(29) C(30) -117.2(3)
C(28) Ru(1) C(29) C(34) 124.0(4)
C(30) Ru(1) C(29) C(28) 117.2(2)
C(30) Ru(1) C(29) C(34) -118.8(4)
C(31) Ru(1) C(29) C(28) 79.6(2)
C(31) Ru(1) C(29) C(30) -37.6(2)
C(31) Ru(1) C(29) C(34) -156.4(3)
Cl(1) Ru(1) C(30) C(29) -88.8(2)
Cl(1) Ru(1) C(30) C(31) 154.8(2)
Cl(1) Ru(1) C(30) C(35) 31.3(3)
P(1) Ru(1) C(30) C(29) 1.8(4)
P(1) Ru(1) C(30) C(31) -114.6(2)
P(1) Ru(1) C(30) C(35) 121.9(3)
P(2) Ru(1) C(30) C(29) -177.5(2)
P(2) Ru(1) C(30) C(31) 66.1(2)
P(2) Ru(1) C(30) C(35) -57.5(3)
C(27) Ru(1) C(30) C(29) 78.7(2)
C(27) Ru(1) C(30) C(31) -37.7(2)
C(27) Ru(1) C(30) C(35) -161.3(4)
C(28) Ru(1) C(30) C(29) 36.5(2)
C(28) Ru(1) C(30) C(31) -79.9(2)
C(28) Ru(1) C(30) C(35) 156.6(4)
C(29) Ru(1) C(30) C(31) -116.4(3)
C(29) Ru(1) C(30) C(35) 120.0(4)
C(31) Ru(1) C(30) C(29) 116.4(3)
C(31) Ru(1) C(30) C(35) -123.5(4)
Cl(1) Ru(1) C(31) C(27) -149.1(2)
Cl(1) Ru(1) C(31) C(30) -31.3(2)
Cl(1) Ru(1) C(31) C(36) 93.0(3)
P(1) Ru(1) C(31) C(27) 19.0(3)
P(1) Ru(1) C(31) C(30) 136.8(2)
P(1) Ru(1) C(31) C(36) -98.9(3)
P(2) Ru(1) C(31) C(27) 121.3(2)
P(2) Ru(1) C(31) C(30) -120.9(2)
P(2) Ru(1) C(31) C(36) 3.4(3)
C(27) Ru(1) C(31) C(30) 117.8(3)
C(27) Ru(1) C(31) C(36) -117.9(4)
C(28) Ru(1) C(31) C(27) -38.3(2)
C(28) Ru(1) C(31) C(30) 79.5(2)
C(28) Ru(1) C(31) C(36) -156.2(3)
C(29) Ru(1) C(31) C(27) -79.5(2)
C(29) Ru(1) C(31) C(30) 38.4(2)
C(29) Ru(1) C(31) C(36) 162.6(4)
C(30) Ru(1) C(31) C(27) -117.8(3)
C(30) Ru(1) C(31) C(36) 124.3(4)
Ru(1) P(1) C(1) O(1) 170.4(2)
C(2) P(1) C(1) O(1) -56.8(2)
C(8) P(1) C(1) O(1) 49.0(2)
Ru(1) P(1) C(2) C(3) -60.7(3)
Ru(1) P(1) C(2) C(7) 112.3(3)
C(1) P(1) C(2) C(3) 166.4(2)
C(1) P(1) C(2) C(7) -20.7(3)
C(8) P(1) C(2) C(3) 67.8(3)
C(8) P(1) C(2) C(7) -119.2(3)
Ru(1) P(1) C(8) C(9) -48.8(3)
Ru(1) P(1) C(8) C(13) 134.1(3)
C(1) P(1) C(8) C(9) 76.2(3)
C(1) P(1) C(8) C(13) -100.9(3)
C(2) P(1) C(8) C(9) -179.8(2)
C(2) P(1) C(8) C(13) 3.0(3)
Ru(1) P(2) C(14) O(2) 168.9(2)
C(15) P(2) C(14) O(2) 40.0(2)
C(21) P(2) C(14) O(2) -63.1(2)
Ru(1) P(2) C(15) C(16) -73.6(3)
Ru(1) P(2) C(15) C(20) 105.7(2)
C(14) P(2) C(15) C(16) 45.1(2)
C(14) P(2) C(15) C(20) -135.6(2)
C(21) P(2) C(15) C(16) 152.5(2)
C(21) P(2) C(15) C(20) -28.2(3)
Ru(1) P(2) C(21) C(22) -40.8(3)
Ru(1) P(2) C(21) C(26) 143.3(3)
C(14) P(2) C(21) C(22) -162.1(2)
C(14) P(2) C(21) C(26) 22.1(3)
C(15) P(2) C(21) C(22) 95.2(3)
C(15) P(2) C(21) C(26) -80.6(3)
P(1) C(2) C(3) C(4) 172.3(3)
C(7) C(2) C(3) C(4) -1.0(5)
P(1) C(2) C(7) C(6) -172.2(3)
C(3) C(2) C(7) C(6) 0.9(5)
C(2) C(3) C(4) C(5) -0.2(5)
C(3) C(4) C(5) C(6) 1.4(6)
C(4) C(5) C(6) C(7) -1.5(6)
C(5) C(6) C(7) C(2) 0.4(5)
P(1) C(8) C(9) C(10) -175.9(3)
C(13) C(8) C(9) C(10) 1.5(5)
P(1) C(8) C(13) C(12) 177.0(3)
C(9) C(8) C(13) C(12) -0.1(4)
C(8) C(9) C(10) C(11) -2.3(6)
C(9) C(10) C(11) C(12) 1.7(7)
C(10) C(11) C(12) C(13) -0.4(7)
C(11) C(12) C(13) C(8) -0.4(6)
P(2) C(15) C(16) C(17) 179.9(2)
C(20) C(15) C(16) C(17) 0.6(5)
P(2) C(15) C(20) C(19) -179.3(3)
C(16) C(15) C(20) C(19) 0.0(4)
C(15) C(16) C(17) C(18) -1.5(5)
C(16) C(17) C(18) C(19) 1.9(5)
C(17) C(18) C(19) C(20) -1.3(5)
C(18) C(19) C(20) C(15) 0.3(5)
P(2) C(21) C(22) C(23) -176.3(3)
C(26) C(21) C(22) C(23) -0.2(5)
P(2) C(21) C(26) C(25) 176.2(3)
C(22) C(21) C(26) C(25) 0.3(5)
C(21) C(22) C(23) C(24) -0.0(5)
C(22) C(23) C(24) C(25) 0.1(5)
C(23) C(24) C(25) C(26) 0.0(6)
C(24) C(25) C(26) C(21) -0.2(5)
Ru(1) C(27) C(28) C(29) 60.4(3)
Ru(1) C(27) C(28) C(33) -129.6(4)
C(31) C(27) C(28) Ru(1) -63.8(2)
C(31) C(27) C(28) C(29) -3.3(4)
C(31) C(27) C(28) C(33) 166.7(3)
C(32) C(27) C(28) Ru(1) 134.0(3)
C(32) C(27) C(28) C(29) -165.6(3)
C(32) C(27) C(28) C(33) 4.4(6)
Ru(1) C(27) C(31) C(30) -60.9(3)
Ru(1) C(27) C(31) C(36) 127.7(4)
C(28) C(27) C(31) Ru(1) 64.8(2)
C(28) C(27) C(31) C(30) 3.9(4)
C(28) C(27) C(31) C(36) -167.5(3)
C(32) C(27) C(31) Ru(1) -132.2(3)
C(32) C(27) C(31) C(30) 166.8(3)
C(32) C(27) C(31) C(36) -4.5(5)
Ru(1) C(28) C(29) C(30) 61.4(3)
Ru(1) C(28) C(29) C(34) -126.1(4)
C(27) C(28) C(29) Ru(1) -59.8(2)
C(27) C(28) C(29) C(30) 1.6(4)
C(27) C(28) C(29) C(34) 174.1(3)
C(33) C(28) C(29) Ru(1) 130.2(3)
C(33) C(28) C(29) C(30) -168.4(3)
C(33) C(28) C(29) C(34) 4.1(6)
Ru(1) C(29) C(30) C(31) 64.2(3)
Ru(1) C(29) C(30) C(35) -123.9(4)
C(28) C(29) C(30) Ru(1) -63.3(2)
C(28) C(29) C(30) C(31) 0.9(4)
C(28) C(29) C(30) C(35) 172.8(3)
C(34) C(29) C(30) Ru(1) 123.9(3)
C(34) C(29) C(30) C(31) -171.9(3)
C(34) C(29) C(30) C(35) 0.0(5)
Ru(1) C(30) C(31) C(27) 61.1(3)
Ru(1) C(30) C(31) C(36) -128.1(4)
C(29) C(30) C(31) Ru(1) -64.0(2)
C(29) C(30) C(31) C(27) -2.9(4)
C(29) C(30) C(31) C(36) 167.8(3)
C(35) C(30) C(31) Ru(1) 124.4(4)
C(35) C(30) C(31) C(27) -174.5(3)
C(35) C(30) C(31) C(36) -3.7(6)
